data_7216184
loop_
_publ_author_name
'Taheri, Amir'
'Liu, Changhui'
'Lai, Bingbing'
'Cheng, Cheng'
'Pan, Xiaojuan'
'Gu, Yanlong'

_publ_section_title
;
 Br\/onsted acid ionic liquid catalyzed facile synthesis of 3-vinylindoles
 through direct C3 alkenylation of indoles with simple ketones
;
_journal_issue 8
_journal_name_full 'Green Chemistry'
_journal_page_first 3715
_journal_paper_doi 10.1039/C4GC00840E
_journal_volume 16
_journal_year 2014
_chemical_formula_sum 'C23 H19 N'
_chemical_formula_weight 309.39
_chemical_name_systematic
; 
 ? 
;
_space_group_IT_number 2
_symmetry_cell_setting triclinic
_symmetry_space_group_name_Hall '-P 1'
_symmetry_space_group_name_H-M 'P -1'
_atom_sites_solution_hydrogens geom
_atom_sites_solution_primary direct
_atom_sites_solution_secondary difmap
_audit_creation_method SHELXL-97
_cell_angle_alpha 84.187(3)
_cell_angle_beta 72.065(3)
_cell_angle_gamma 64.104(3)
_cell_formula_units_Z 2
_cell_length_a 9.2869(19)
_cell_length_b 9.636(2)
_cell_length_c 11.202(2)
_cell_measurement_temperature 296(2)
_cell_volume 857.3(3)
_computing_cell_refinement 'Bruker SMART'
_computing_data_collection 'Bruker SMART APEX II'
_computing_data_reduction 'Bruker SMART'
_computing_structure_refinement 'SHELXL-97 (Sheldrick, 2008)'
_computing_structure_solution 'SHELXS-97 (Sheldrick, 2008)'
_diffrn_ambient_temperature 296(2)
_diffrn_measured_fraction_theta_full 0.990
_diffrn_measured_fraction_theta_max 0.990
_diffrn_measurement_device_type 'Bruker APEX II area detector'
_diffrn_radiation_monochromator graphite
_diffrn_radiation_source 'fine-focus sealed tube'
_diffrn_radiation_type MoK\a
_diffrn_radiation_wavelength 0.71073
_diffrn_reflns_av_R_equivalents 0.0248
_diffrn_reflns_av_sigmaI/netI 0.0328
_diffrn_reflns_limit_h_max 11
_diffrn_reflns_limit_h_min -9
_diffrn_reflns_limit_k_max 10
_diffrn_reflns_limit_k_min -11
_diffrn_reflns_limit_l_max 13
_diffrn_reflns_limit_l_min -11
_diffrn_reflns_number 4333
_diffrn_reflns_theta_full 24.99
_diffrn_reflns_theta_max 24.99
_diffrn_reflns_theta_min 1.91
_exptl_absorpt_coefficient_mu 0.069
_exptl_absorpt_correction_T_max 0.9809
_exptl_absorpt_correction_T_min 0.9782
_exptl_absorpt_correction_type multi-scan
_exptl_absorpt_process_details SADABS
_exptl_crystal_colour yellow
_exptl_crystal_density_diffrn 1.199
_exptl_crystal_density_method 'not measured'
_exptl_crystal_description block
_exptl_crystal_F_000 328
_exptl_crystal_size_max 0.32
_exptl_crystal_size_mid 0.30
_exptl_crystal_size_min 0.28
_refine_diff_density_max 0.193
_refine_diff_density_min -0.154
_refine_diff_density_rms 0.033
_refine_ls_extinction_coef 0.144(7)
_refine_ls_extinction_expression Fc^*^=kFc[1+0.001xFc^2^\l^3^/sin(2\q)]^-1/4^
_refine_ls_extinction_method SHELXL
_refine_ls_goodness_of_fit_ref 0.995
_refine_ls_hydrogen_treatment mixed
_refine_ls_matrix_type full
_refine_ls_number_parameters 219
_refine_ls_number_reflns 2990
_refine_ls_number_restraints 0
_refine_ls_restrained_S_all 0.995
_refine_ls_R_factor_all 0.0436
_refine_ls_R_factor_gt 0.0394
_refine_ls_shift/su_max 0.001
_refine_ls_shift/su_mean 0.000
_refine_ls_structure_factor_coef Fsqd
_refine_ls_weighting_details 'calc w=1/[\s^2^(Fo^2^)+(0.0300P)^2^+0.3000P] where P=(Fo^2^+2Fc^2^)/3'
_refine_ls_weighting_scheme calc
_refine_ls_wR_factor_gt 0.0969
_refine_ls_wR_factor_ref 0.0998
_reflns_number_gt 2680
_reflns_number_total 2990
_reflns_threshold_expression >2sigma(I)
_cod_data_source_file c4gc00840e2.cif
_cod_data_source_block 1
_cod_depositor_comments
;
The following automatic conversions were performed:

'_symmetry_cell_setting' value 'Triclinic' changed to 'triclinic'
according to
/usr/data/users/saulius/crontab/automatic-downloads/rss-feeds/RSC/lib/dictionaries/cif_core.dic
dictionary named 'cif_core.dic' version 2.4.2 from
2011-04-26.

'_exptl_absorpt_correction_type' value 'Multi-scan'
changed to 'multi-scan' according to
/usr/data/users/saulius/crontab/automatic-downloads/rss-feeds/RSC/lib/dictionaries/cif_core.dic
dictionary named 'cif_core.dic' version 2.4.2 from 2011-04-26.

Automatic conversion script
Id: cif_fix_values 2281 2013-09-26 08:29:07Z andrius 

 Adding full bibliography for 7216184--7216185.cif.
;
_cod_original_sg_symbol_H-M P-1
_cod_database_code 7216184

loop_
_symmetry_equiv_pos_as_xyz
'x, y, z'
'-x, -y, -z'

loop_
_atom_site_label
_atom_site_type_symbol
_atom_site_fract_x
_atom_site_fract_y
_atom_site_fract_z
_atom_site_U_iso_or_equiv
_atom_site_adp_type
_atom_site_occupancy
_atom_site_symmetry_multiplicity
_atom_site_calc_flag
_atom_site_refinement_flags
C1 C 0.52225(17) 0.23036(16) 1.00438(13) 0.0397(3) Uani 1 1 d .
C2 C 0.60494(17) 0.19791(16) 0.87783(12) 0.0391(3) Uani 1 1 d .
C3 C 0.48164(17) 0.21525(16) 0.81769(13) 0.0401(3) Uani 1 1 d .
C4 C 0.4851(2) 0.20248(18) 0.69263(14) 0.0478(4) Uani 1 1 d .
H4 H 0.5847 0.1753 0.6278 0.057 Uiso 1 1 calc R
C5 C 0.3378(2) 0.23101(19) 0.66799(16) 0.0557(4) Uani 1 1 d .
H5 H 0.3390 0.2237 0.5855 0.067 Uiso 1 1 calc R
C6 C 0.1870(2) 0.2706(2) 0.76445(17) 0.0584(4) Uani 1 1 d .
H6 H 0.0900 0.2895 0.7447 0.070 Uiso 1 1 calc R
C7 C 0.17934(19) 0.28234(19) 0.88800(16) 0.0536(4) Uani 1 1 d .
H7 H 0.0793 0.3074 0.9521 0.064 Uiso 1 1 calc R
C8 C 0.32786(18) 0.25504(17) 0.91345(13) 0.0434(3) Uani 1 1 d .
C9 C 0.2209(2) 0.3123(2) 1.14506(15) 0.0641(5) Uani 1 1 d .
H9A H 0.1218 0.3937 1.1309 0.096 Uiso 1 1 calc R
H9B H 0.2555 0.3488 1.2029 0.096 Uiso 1 1 calc R
H9C H 0.1974 0.2264 1.1795 0.096 Uiso 1 1 calc R
C10 C 0.58475(17) 0.24203(16) 1.10818(13) 0.0406(3) Uani 1 1 d .
C11 C 0.56927(19) 0.15543(18) 1.21492(14) 0.0490(4) Uani 1 1 d .
H11 H 0.5238 0.0853 1.2198 0.059 Uiso 1 1 calc R
C12 C 0.6210(2) 0.1728(2) 1.31382(15) 0.0588(4) Uani 1 1 d .
H12 H 0.6091 0.1151 1.3849 0.071 Uiso 1 1 calc R
C13 C 0.6899(2) 0.2752(2) 1.30731(18) 0.0642(5) Uani 1 1 d .
H13 H 0.7228 0.2877 1.3744 0.077 Uiso 1 1 calc R
C14 C 0.7100(2) 0.3589(2) 1.20120(19) 0.0624(5) Uani 1 1 d .
H14 H 0.7588 0.4264 1.1961 0.075 Uiso 1 1 calc R
C15 C 0.65775(19) 0.34298(17) 1.10191(16) 0.0512(4) Uani 1 1 d .
H15 H 0.6715 0.4001 1.0307 0.061 Uiso 1 1 calc R
C16 C 0.78783(17) 0.14580(16) 0.81668(13) 0.0424(3) Uani 1 1 d .
C17 C 0.8997(2) 0.0411(2) 0.86856(16) 0.0603(5) Uani 1 1 d .
H17A H 0.8640 -0.0006 0.9442 0.072 Uiso 1 1 calc R
H17B H 1.0136 0.0098 0.8291 0.072 Uiso 1 1 calc R
C18 C 0.84032(16) 0.21724(16) 0.69665(13) 0.0401(3) Uani 1 1 d .
C19 C 0.74503(19) 0.37085(18) 0.67578(14) 0.0496(4) Uani 1 1 d .
H19 H 0.6455 0.4284 0.7364 0.060 Uiso 1 1 calc R
C20 C 0.7960(2) 0.4391(2) 0.56642(16) 0.0604(4) Uani 1 1 d .
H20 H 0.7310 0.5420 0.5547 0.072 Uiso 1 1 calc R
C21 C 0.9419(2) 0.3565(2) 0.47462(16) 0.0627(5) Uani 1 1 d .
H21 H 0.9756 0.4031 0.4012 0.075 Uiso 1 1 calc R
C22 C 1.0376(2) 0.2037(2) 0.49259(15) 0.0620(5) Uani 1 1 d .
H22 H 1.1364 0.1469 0.4310 0.074 Uiso 1 1 calc R
C23 C 0.98697(19) 0.13462(19) 0.60212(14) 0.0506(4) Uani 1 1 d .
H23 H 1.0520 0.0313 0.6127 0.061 Uiso 1 1 calc R
N1 N 0.35423(14) 0.26346(14) 1.02650(11) 0.0448(3) Uani 1 1 d .

loop_
_atom_site_aniso_label
_atom_site_aniso_U_11
_atom_site_aniso_U_22
_atom_site_aniso_U_33
_atom_site_aniso_U_23
_atom_site_aniso_U_13
_atom_site_aniso_U_12
C1 0.0392(7) 0.0419(7) 0.0405(7) 0.0057(6) -0.0119(6) -0.0203(6)
C2 0.0397(7) 0.0413(7) 0.0387(7) 0.0065(6) -0.0111(6) -0.0207(6)
C3 0.0438(8) 0.0409(7) 0.0403(7) 0.0078(6) -0.0137(6) -0.0227(6)
C4 0.0544(9) 0.0533(9) 0.0421(8) 0.0080(6) -0.0159(7) -0.0287(7)
C5 0.0713(11) 0.0633(10) 0.0508(9) 0.0131(7) -0.0316(8) -0.0381(9)
C6 0.0568(10) 0.0653(10) 0.0709(11) 0.0133(8) -0.0349(9) -0.0333(8)
C7 0.0439(8) 0.0625(10) 0.0609(10) 0.0071(8) -0.0163(7) -0.0290(8)
C8 0.0443(8) 0.0477(8) 0.0448(8) 0.0080(6) -0.0148(6) -0.0256(7)
C9 0.0478(9) 0.0923(13) 0.0472(9) -0.0060(9) -0.0025(7) -0.0314(9)
C10 0.0374(7) 0.0404(7) 0.0408(7) -0.0012(6) -0.0102(6) -0.0141(6)
C11 0.0535(9) 0.0510(9) 0.0440(8) 0.0033(7) -0.0150(7) -0.0236(7)
C12 0.0606(10) 0.0662(11) 0.0438(9) 0.0016(7) -0.0199(7) -0.0188(8)
C13 0.0600(10) 0.0647(11) 0.0650(11) -0.0137(9) -0.0321(9) -0.0117(9)
C14 0.0551(10) 0.0514(9) 0.0892(13) -0.0079(9) -0.0335(9) -0.0201(8)
C15 0.0486(9) 0.0451(8) 0.0626(10) 0.0048(7) -0.0205(7) -0.0202(7)
C16 0.0397(7) 0.0448(8) 0.0417(8) -0.0004(6) -0.0108(6) -0.0175(6)
C17 0.0472(9) 0.0664(11) 0.0524(10) 0.0067(8) -0.0124(7) -0.0135(8)
C18 0.0354(7) 0.0490(8) 0.0404(7) -0.0027(6) -0.0104(6) -0.0218(6)
C19 0.0438(8) 0.0505(9) 0.0495(9) -0.0008(7) -0.0043(7) -0.0214(7)
C20 0.0690(11) 0.0555(10) 0.0587(10) 0.0102(8) -0.0138(8) -0.0335(9)
C21 0.0741(12) 0.0817(13) 0.0448(9) 0.0071(8) -0.0090(8) -0.0511(11)
C22 0.0540(10) 0.0849(13) 0.0432(9) -0.0091(8) 0.0002(7) -0.0336(9)
C23 0.0435(8) 0.0575(9) 0.0468(9) -0.0070(7) -0.0100(7) -0.0184(7)
N1 0.0404(7) 0.0572(7) 0.0386(6) 0.0034(5) -0.0086(5) -0.0249(6)

loop_
_atom_type_symbol
_atom_type_description
_atom_type_scat_dispersion_real
_atom_type_scat_dispersion_imag
_atom_type_scat_source
C C 0.0033 0.0016 'International Tables Vol C Tables 4.2.6.8 and 6.1.1.4'
H H 0.0000 0.0000 'International Tables Vol C Tables 4.2.6.8 and 6.1.1.4'
N N 0.0061 0.0033 'International Tables Vol C Tables 4.2.6.8 and 6.1.1.4'

loop_
_geom_angle_atom_site_label_1
_geom_angle_atom_site_label_2
_geom_angle_atom_site_label_3
_geom_angle
C2 C1 N1 109.53(12)
C2 C1 C10 129.77(12)
N1 C1 C10 120.58(12)
C1 C2 C3 106.75(12)
C1 C2 C16 126.51(13)
C3 C2 C16 126.65(12)
C4 C3 C8 118.65(13)
C4 C3 C2 134.49(13)
C8 C3 C2 106.85(12)
C5 C4 C3 118.82(14)
C5 C4 H4 120.6
C3 C4 H4 120.6
C4 C5 C6 121.44(15)
C4 C5 H5 119.3
C6 C5 H5 119.3
C7 C6 C5 121.34(15)
C7 C6 H6 119.3
C5 C6 H6 119.3
C6 C7 C8 117.48(15)
C6 C7 H7 121.3
C8 C7 H7 121.3
N1 C8 C7 129.42(14)
N1 C8 C3 108.31(12)
C7 C8 C3 122.26(14)
N1 C9 H9A 109.5
N1 C9 H9B 109.5
H9A C9 H9B 109.5
N1 C9 H9C 109.5
H9A C9 H9C 109.5
H9B C9 H9C 109.5
C11 C10 C15 118.42(14)
C11 C10 C1 121.22(13)
C15 C10 C1 120.35(13)
C12 C11 C10 120.62(15)
C12 C11 H11 119.7
C10 C11 H11 119.7
C13 C12 C11 120.29(16)
C13 C12 H12 119.9
C11 C12 H12 119.9
C12 C13 C14 119.87(16)
C12 C13 H13 120.1
C14 C13 H13 120.1
C13 C14 C15 120.28(16)
C13 C14 H14 119.9
C15 C14 H14 119.9
C14 C15 C10 120.49(15)
C14 C15 H15 119.8
C10 C15 H15 119.8
C17 C16 C2 121.07(14)
C17 C16 C18 121.49(14)
C2 C16 C18 117.43(12)
C16 C17 H17A 120.0
C16 C17 H17B 120.0
H17A C17 H17B 120.0
C19 C18 C23 117.49(14)
C19 C18 C16 120.83(12)
C23 C18 C16 121.67(13)
C20 C19 C18 121.06(15)
C20 C19 H19 119.5
C18 C19 H19 119.5
C21 C20 C19 120.74(17)
C21 C20 H20 119.6
C19 C20 H20 119.6
C20 C21 C22 119.29(16)
C20 C21 H21 120.4
C22 C21 H21 120.4
C21 C22 C23 120.21(15)
C21 C22 H22 119.9
C23 C22 H22 119.9
C22 C23 C18 121.20(16)
C22 C23 H23 119.4
C18 C23 H23 119.4
C8 N1 C1 108.54(11)
C8 N1 C9 123.60(12)
C1 N1 C9 127.67(13)

loop_
_geom_bond_atom_site_label_1
_geom_bond_atom_site_label_2
_geom_bond_distance
C1 C2 1.3808(19)
C1 N1 1.3932(18)
C1 C10 1.4835(19)
C2 C3 1.4416(19)
C2 C16 1.4880(19)
C3 C4 1.408(2)
C3 C8 1.414(2)
C4 C5 1.382(2)
C4 H4 0.9300
C5 C6 1.400(2)
C5 H5 0.9300
C6 C7 1.377(2)
C6 H6 0.9300
C7 C8 1.401(2)
C7 H7 0.9300
C8 N1 1.3783(18)
C9 N1 1.4572(19)
C9 H9A 0.9600
C9 H9B 0.9600
C9 H9C 0.9600
C10 C11 1.394(2)
C10 C15 1.394(2)
C11 C12 1.386(2)
C11 H11 0.9300
C12 C13 1.377(3)
C12 H12 0.9300
C13 C14 1.378(3)
C13 H13 0.9300
C14 C15 1.389(2)
C14 H14 0.9300
C15 H15 0.9300
C16 C17 1.331(2)
C16 C18 1.490(2)
C17 H17A 0.9300
C17 H17B 0.9300
C18 C19 1.394(2)
C18 C23 1.395(2)
C19 C20 1.382(2)
C19 H19 0.9300
C20 C21 1.375(2)
C20 H20 0.9300
C21 C22 1.380(3)
C21 H21 0.9300
C22 C23 1.386(2)
C22 H22 0.9300
C23 H23 0.9300

loop_
_geom_torsion_atom_site_label_1
_geom_torsion_atom_site_label_2
_geom_torsion_atom_site_label_3
_geom_torsion_atom_site_label_4
_geom_torsion
N1 C1 C2 C3 1.42(15)
C10 C1 C2 C3 -174.73(13)
N1 C1 C2 C16 -175.19(13)
C10 C1 C2 C16 8.7(2)
C1 C2 C3 C4 178.14(15)
C16 C2 C3 C4 -5.3(3)
C1 C2 C3 C8 -1.23(15)
C16 C2 C3 C8 175.38(13)
C8 C3 C4 C5 0.7(2)
C2 C3 C4 C5 -178.57(15)
C3 C4 C5 C6 -0.6(2)
C4 C5 C6 C7 -0.2(3)
C5 C6 C7 C8 0.8(2)
C6 C7 C8 N1 177.84(15)
C6 C7 C8 C3 -0.7(2)
C4 C3 C8 N1 -178.90(12)
C2 C3 C8 N1 0.59(15)
C4 C3 C8 C7 -0.1(2)
C2 C3 C8 C7 179.37(13)
C2 C1 C10 C11 -125.74(17)
N1 C1 C10 C11 58.49(19)
C2 C1 C10 C15 55.6(2)
N1 C1 C10 C15 -120.23(15)
C15 C10 C11 C12 1.8(2)
C1 C10 C11 C12 -176.93(14)
C10 C11 C12 C13 -0.6(2)
C11 C12 C13 C14 -1.0(3)
C12 C13 C14 C15 1.4(3)
C13 C14 C15 C10 -0.1(2)
C11 C10 C15 C14 -1.5(2)
C1 C10 C15 C14 177.30(14)
C1 C2 C16 C17 41.7(2)
C3 C2 C16 C17 -134.26(17)
C1 C2 C16 C18 -137.27(14)
C3 C2 C16 C18 46.78(19)
C17 C16 C18 C19 -144.95(16)
C2 C16 C18 C19 34.01(19)
C17 C16 C18 C23 34.0(2)
C2 C16 C18 C23 -147.01(14)
C23 C18 C19 C20 -1.2(2)
C16 C18 C19 C20 177.84(14)
C18 C19 C20 C21 0.6(3)
C19 C20 C21 C22 0.1(3)
C20 C21 C22 C23 0.0(3)
C21 C22 C23 C18 -0.7(2)
C19 C18 C23 C22 1.2(2)
C16 C18 C23 C22 -177.78(14)
C7 C8 N1 C1 -178.39(15)
C3 C8 N1 C1 0.27(16)
C7 C8 N1 C9 -3.1(2)
C3 C8 N1 C9 175.59(14)
C2 C1 N1 C8 -1.07(16)
C10 C1 N1 C8 175.48(12)
C2 C1 N1 C9 -176.15(15)
C10 C1 N1 C9 0.4(2)
